data_7132283
loop_
_publ_author_name
'Bhowmik, arup'
'Naskar, Koushik'
'Roy, Shantonu'
'Karmakar, Sudip'
'Sarkar, Writhabrata'
'Mondal, Imtiaj'
'Sana, Arindam'
'Deb, Indubhusan'

_publ_section_title
;
 A Condition-Tuned Unorthodox Approach to Indole-3-Carboxylic Acids and
 Anthranilic Acids via Carbon Atom Translocation
;
_journal_name_full 'Chemical Communications'
_journal_paper_doi 10.1039/D3CC04443B
_journal_year 2023
_chemical_formula_moiety '0.24(C10 H8 D N O2)'
_chemical_formula_sum 'C2.35 H1.88 D0.24 N0.24 O0.47'
_chemical_formula_weight 41.46
_space_group_crystal_system monoclinic
_space_group_IT_number 14
_space_group_name_Hall '-P 2yn'
_space_group_name_H-M_alt 'P 1 21/n 1'
_atom_sites_solution_hydrogens geom
_atom_sites_solution_primary iterative
_audit_creation_date 2019-07-16
_audit_creation_method
;
Olex2 1.2
(compiled 2017.08.10 svn.r3458 for OlexSys, GUI svn.r5506)
;
_audit_update_record
;
2023-05-31 deposited with the CCDC.	2023-10-26 downloaded from the CCDC.
;
_cell_angle_alpha 90
_cell_angle_beta 100.326(5)
_cell_angle_gamma 90
_cell_formula_units_Z 17
_cell_length_a 5.0244(4)
_cell_length_b 29.261(2)
_cell_length_c 5.9187(5)
_cell_measurement_reflns_used 3598
_cell_measurement_temperature 150(2)
_cell_measurement_theta_max 65.96
_cell_measurement_theta_min 3.02
_cell_volume 856.07(12)
_computing_cell_refinement 'SAINT V8.38A (?, 2016)'
_computing_data_reduction 'SAINT V8.38A (?, 2016)'
_computing_molecular_graphics 'Olex2 (Dolomanov et al., 2009)'
_computing_publication_material 'Olex2 (Dolomanov et al., 2009)'
_computing_structure_refinement 'ShelXL (Sheldrick, 2015)'
_computing_structure_solution 'olex2.solve (Bourhis et al., 2015)'
_diffrn_ambient_temperature 150.0
_diffrn_measured_fraction_theta_full 0.995
_diffrn_measured_fraction_theta_max 0.995
_diffrn_measurement_device_type 'Bruker APEX-II CCD'
_diffrn_measurement_method '\f and \w scans'
_diffrn_radiation_type CuK\a
_diffrn_radiation_wavelength 1.54178
_diffrn_reflns_av_R_equivalents 0.0777
_diffrn_reflns_av_unetI/netI 0.0446
_diffrn_reflns_Laue_measured_fraction_full 0.995
_diffrn_reflns_Laue_measured_fraction_max 0.995
_diffrn_reflns_limit_h_max 5
_diffrn_reflns_limit_h_min -5
_diffrn_reflns_limit_k_max 34
_diffrn_reflns_limit_k_min -34
_diffrn_reflns_limit_l_max 7
_diffrn_reflns_limit_l_min -7
_diffrn_reflns_number 12421
_diffrn_reflns_point_group_measured_fraction_full 0.995
_diffrn_reflns_point_group_measured_fraction_max 0.995
_diffrn_reflns_theta_full 66.700
_diffrn_reflns_theta_max 66.700
_diffrn_reflns_theta_min 3.020
_diffrn_standards_number 0
_exptl_absorpt_coefficient_mu 0.788
_exptl_absorpt_correction_T_max 0.7528
_exptl_absorpt_correction_T_min 0.6248
_exptl_absorpt_correction_type multi-scan
_exptl_absorpt_process_details
'SADABS-2016/2 (Bruker,2016/2) was used for absorption correction. wR2(int) was 0.1218 before and 0.0794 after correction. The Ratio of minimum to maximum transmission is 0.8300. The \l/2 correction factor is Not present.'
_exptl_crystal_colour 'clear light colourless'
_exptl_crystal_colour_lustre clear
_exptl_crystal_colour_modifier light
_exptl_crystal_colour_primary colourless
_exptl_crystal_density_diffrn 1.367
_exptl_crystal_description block
_exptl_crystal_F_000 368
_exptl_crystal_preparation 'GROWING IN CHCL3'
_exptl_crystal_recrystallization_method 'SLOW EVAPORATION'
_exptl_crystal_size_max 0.15
_exptl_crystal_size_mid 0.12
_exptl_crystal_size_min 0.06
_refine_diff_density_max 0.186
_refine_diff_density_min -0.235
_refine_diff_density_rms 0.054
_refine_ls_extinction_method none
_refine_ls_goodness_of_fit_ref 1.229
_refine_ls_hydrogen_treatment constr
_refine_ls_matrix_type full
_refine_ls_number_parameters 120
_refine_ls_number_reflns 1498
_refine_ls_number_restraints 0
_refine_ls_restrained_S_all 1.229
_refine_ls_R_factor_all 0.0968
_refine_ls_R_factor_gt 0.0918
_refine_ls_shift/su_max 0.000
_refine_ls_shift/su_mean 0.000
_refine_ls_structure_factor_coef Fsqd
_refine_ls_weighting_details 'w=1/[\s^2^(Fo^2^)+1.7853P] where P=(Fo^2^+2Fc^2^)/3'
_refine_ls_weighting_scheme calc
_refine_ls_wR_factor_gt 0.1643
_refine_ls_wR_factor_ref 0.1665
_reflns_Friedel_coverage 0.000
_reflns_number_gt 1413
_reflns_number_total 1498
_reflns_threshold_expression 'I > 2\s(I)'
_cod_data_source_file d3cc04443b2.cif
_cod_data_source_block ibd_ab_15_7_0m_a
_cod_original_cell_volume 856.08(12)
_cod_database_code 7132283
_shelx_shelxl_version_number 2018/3
_shelx_space_group_comment
;
The symmetry employed for this shelxl refinement is uniquely defined
by the following loop, which should always be used as a source of
symmetry information in preference to the above space-group names.
They are only intended as comments.
;
_shelx_estimated_absorpt_t_max 0.954
_shelx_estimated_absorpt_t_min 0.891
_olex2_refinement_description
;
1. Fixed Uiso
 At 1.2 times of:
  All C(H) groups
 At 1.5 times of:
  All C(H,H,H) groups, All O(H) groups
2.a Aromatic/amide H refined with riding coordinates:
 C7(D7), C2(H2A), C5(H5), C3(H3), C4(H4)
2.b Idealised Me refined as rotating group:
 C10(H10A,H10B,H10C)
2.c Idealised tetrahedral OH refined as rotating group:
 O2(H2)
;
_olex2_submission_special_instructions 'No special instructions were received'

loop_
_space_group_symop_operation_xyz
'x, y, z'
'-x+1/2, y+1/2, -z+1/2'
'-x, -y, -z'
'x-1/2, -y-1/2, z-1/2'

loop_
_atom_site_label
_atom_site_type_symbol
_atom_site_fract_x
_atom_site_fract_y
_atom_site_fract_z
_atom_site_U_iso_or_equiv
_atom_site_adp_type
_atom_site_occupancy
_atom_site_site_symmetry_order
_atom_site_calc_flag
_atom_site_refinement_flags_posn
_atom_site_refinement_flags_adp
_atom_site_refinement_flags_occupancy
_atom_site_disorder_assembly
_atom_site_disorder_group
O2 O 0.2866(6) 0.49680(9) 0.2241(5) 0.0445(8) Uani 1 1 d . . . . .
H2 H 0.336760 0.514241 0.127041 0.067 Uiso 1 1 calc GR . . . .
O1 O 0.5596(6) 0.44776(9) 0.0848(5) 0.0469(8) Uani 1 1 d . . . . .
N1 N 0.1472(6) 0.38962(10) 0.6510(5) 0.0353(8) Uani 1 1 d . . . . .
C6 C 0.3070(7) 0.35667(13) 0.5747(6) 0.0331(9) Uani 1 1 d . . . . .
C1 C 0.4284(7) 0.37664(12) 0.4002(6) 0.0324(8) Uani 1 1 d . . . . .
C8 C 0.3370(8) 0.42290(12) 0.3780(6) 0.0340(9) Uani 1 1 d . . . . .
C7 C 0.1655(8) 0.42909(13) 0.5351(6) 0.0358(9) Uani 1 1 d . . . . .
D7 D 0.074918 0.456751 0.557808 0.043 Uiso 1 1 calc R . . . .
C9 C 0.4047(8) 0.45636(13) 0.2182(6) 0.0373(9) Uani 1 1 d . . . . .
C2 C 0.5989(8) 0.34966(13) 0.2933(7) 0.0403(10) Uani 1 1 d . . . . .
H2A H 0.682181 0.361938 0.174673 0.048 Uiso 1 1 calc R . . . .
C10 C -0.0141(8) 0.38238(14) 0.8315(7) 0.0429(10) Uani 1 1 d . . . . .
H10A H -0.145203 0.357826 0.785228 0.064 Uiso 1 1 calc GR . . . .
H10B H -0.110540 0.410613 0.855029 0.064 Uiso 1 1 calc GR . . . .
H10C H 0.105575 0.373883 0.974853 0.064 Uiso 1 1 calc GR . . . .
C5 C 0.3500(8) 0.31147(13) 0.6438(7) 0.0424(10) Uani 1 1 d . . . . .
H5 H 0.264162 0.298597 0.759494 0.051 Uiso 1 1 calc R . . . .
C3 C 0.6444(9) 0.30507(14) 0.3626(8) 0.0493(11) Uani 1 1 d . . . . .
H3 H 0.760694 0.286600 0.290889 0.059 Uiso 1 1 calc R . . . .
C4 C 0.5227(9) 0.28622(14) 0.5371(8) 0.0496(11) Uani 1 1 d . . . . .
H4 H 0.560340 0.255407 0.582450 0.060 Uiso 1 1 calc R . . . .

loop_
_atom_site_aniso_label
_atom_site_aniso_U_11
_atom_site_aniso_U_22
_atom_site_aniso_U_33
_atom_site_aniso_U_23
_atom_site_aniso_U_13
_atom_site_aniso_U_12
O2 0.0632(19) 0.0348(15) 0.0422(17) 0.0077(12) 0.0275(14) 0.0074(13)
O1 0.0610(19) 0.0419(16) 0.0455(17) 0.0089(13) 0.0309(15) 0.0073(14)
N1 0.0396(18) 0.0397(18) 0.0303(17) 0.0032(14) 0.0166(14) 0.0025(14)
C6 0.036(2) 0.040(2) 0.0257(19) 0.0023(15) 0.0120(15) 0.0005(16)
C1 0.033(2) 0.037(2) 0.029(2) 0.0009(16) 0.0090(15) -0.0024(16)
C8 0.042(2) 0.034(2) 0.0277(19) -0.0001(15) 0.0104(16) -0.0003(16)
C7 0.044(2) 0.033(2) 0.032(2) -0.0008(16) 0.0108(17) 0.0001(17)
C9 0.045(2) 0.036(2) 0.031(2) 0.0010(16) 0.0074(17) 0.0029(17)
C2 0.047(2) 0.042(2) 0.035(2) 0.0006(18) 0.0171(18) 0.0000(18)
C10 0.049(3) 0.049(2) 0.035(2) 0.0046(18) 0.0204(19) 0.0013(19)
C5 0.049(3) 0.038(2) 0.045(2) 0.0063(18) 0.022(2) -0.0026(18)
C3 0.059(3) 0.039(2) 0.058(3) -0.003(2) 0.030(2) 0.005(2)
C4 0.059(3) 0.035(2) 0.060(3) 0.007(2) 0.023(2) 0.003(2)

loop_
_atom_type_symbol
_atom_type_description
_atom_type_scat_dispersion_real
_atom_type_scat_dispersion_imag
_atom_type_scat_source
C C 0.0181 0.0091 'International Tables Vol C Tables 4.2.6.8 and 6.1.1.4'
H H 0.0000 0.0000 'International Tables Vol C Tables 4.2.6.8 and 6.1.1.4'
D D 0.0000 0.0000 'International Tables Vol C Tables 4.2.6.8 and 6.1.1.4'
N N 0.0311 0.0180 'International Tables Vol C Tables 4.2.6.8 and 6.1.1.4'
O O 0.0492 0.0322 'International Tables Vol C Tables 4.2.6.8 and 6.1.1.4'

loop_
_geom_angle_atom_site_label_1
_geom_angle_atom_site_label_2
_geom_angle_atom_site_label_3
_geom_angle
_geom_angle_site_symmetry_1
_geom_angle_site_symmetry_3
_geom_angle_publ_flag
C9 O2 H2 109.5 . . ?
C6 N1 C10 124.5(3) . . ?
C7 N1 C6 109.4(3) . . ?
C7 N1 C10 126.0(3) . . ?
N1 C6 C1 107.6(3) . . ?
N1 C6 C5 129.5(3) . . ?
C5 C6 C1 122.9(3) . . ?
C6 C1 C8 106.6(3) . . ?
C2 C1 C6 118.4(3) . . ?
C2 C1 C8 135.0(3) . . ?
C1 C8 C9 126.4(3) . . ?
C7 C8 C1 106.9(3) . . ?
C7 C8 C9 126.7(3) . . ?
N1 C7 C8 109.5(3) . . ?
N1 C7 D7 125.2 . . ?
C8 C7 D7 125.2 . . ?
O2 C9 C8 115.4(3) . . ?
O1 C9 O2 122.5(3) . . ?
O1 C9 C8 122.1(3) . . ?
C1 C2 H2A 120.5 . . ?
C3 C2 C1 118.9(4) . . ?
C3 C2 H2A 120.5 . . ?
N1 C10 H10A 109.5 . . ?
N1 C10 H10B 109.5 . . ?
N1 C10 H10C 109.5 . . ?
H10A C10 H10B 109.5 . . ?
H10A C10 H10C 109.5 . . ?
H10B C10 H10C 109.5 . . ?
C6 C5 H5 121.5 . . ?
C4 C5 C6 117.0(4) . . ?
C4 C5 H5 121.5 . . ?
C2 C3 H3 119.3 . . ?
C2 C3 C4 121.4(4) . . ?
C4 C3 H3 119.3 . . ?
C5 C4 C3 121.3(4) . . ?
C5 C4 H4 119.3 . . ?
C3 C4 H4 119.3 . . ?

loop_
_geom_bond_atom_site_label_1
_geom_bond_atom_site_label_2
_geom_bond_distance
_geom_bond_site_symmetry_2
_geom_bond_publ_flag
O2 H2 0.8400 . ?
O2 C9 1.327(4) . ?
O1 C9 1.230(5) . ?
N1 C6 1.381(5) . ?
N1 C7 1.355(5) . ?
N1 C10 1.467(4) . ?
C6 C1 1.416(5) . ?
C6 C5 1.390(5) . ?
C1 C8 1.428(5) . ?
C1 C2 1.397(5) . ?
C8 C7 1.388(5) . ?
C8 C9 1.444(5) . ?
C7 D7 0.9500 . ?
C2 H2A 0.9500 . ?
C2 C3 1.375(5) . ?
C10 H10A 0.9800 . ?
C10 H10B 0.9800 . ?
C10 H10C 0.9800 . ?
C5 H5 0.9500 . ?
C5 C4 1.376(6) . ?
C3 H3 0.9500 . ?
C3 C4 1.404(6) . ?
C4 H4 0.9500 . ?
